data_7206974
loop_
_publ_author_name
'Liu, Guang-Zhen'
'Wang, Jian-Ge'
'Wang, Li-Ya'

_publ_section_title
;
 Divalent metal coordination polymers assembled from dual linkers --
 semirigid carboxyphenylpropionate and dipyridyl type molecule
;
_journal_issue 3
_journal_name_full CrystEngComm
_journal_page_first 951
_journal_paper_doi 10.1039/c1ce05760j
_journal_volume 14
_journal_year 2012
_chemical_formula_sum 'C28 H25 N3 Ni O5'
_chemical_formula_weight 542.22
_chemical_name_systematic
;
?
;
_space_group_IT_number 45
_symmetry_cell_setting orthorhombic
_symmetry_space_group_name_Hall 'I 2 -2c'
_symmetry_space_group_name_H-M 'I b a 2'
_atom_sites_solution_hydrogens geom
_atom_sites_solution_primary direct
_atom_sites_solution_secondary difmap
_audit_creation_method SHELXL-97
_cell_angle_alpha 90.00
_cell_angle_beta 90.00
_cell_angle_gamma 90.00
_cell_formula_units_Z 8
_cell_length_a 28.262(5)
_cell_length_b 9.1619(18)
_cell_length_c 20.511(4)
_cell_measurement_reflns_used 1490
_cell_measurement_temperature 296(2)
_cell_measurement_theta_max 18.17
_cell_measurement_theta_min 2.34
_cell_volume 5311.0(17)
_computing_cell_refinement 'Bruker SMART'
_computing_data_collection 'Bruker SMART'
_computing_data_reduction 'Bruker SAINT'
_computing_molecular_graphics 'Bruker SHELXTL'
_computing_publication_material 'Bruker SHELXTL'
_computing_structure_refinement 'SHELXL-97 (Sheldrick, 1997)'
_computing_structure_solution 'SHELXS-97 (Sheldrick, 1990)'
_diffrn_ambient_temperature 296(2)
_diffrn_measured_fraction_theta_full 0.999
_diffrn_measured_fraction_theta_max 0.999
_diffrn_measurement_device_type 'CCD area detector'
_diffrn_measurement_method 'phi and omega scans'
_diffrn_radiation_monochromator graphite
_diffrn_radiation_source 'fine-focus sealed tube'
_diffrn_radiation_type MoK\a
_diffrn_radiation_wavelength 0.71073
_diffrn_reflns_av_R_equivalents 0.0930
_diffrn_reflns_av_sigmaI/netI 0.0884
_diffrn_reflns_limit_h_max 34
_diffrn_reflns_limit_h_min -34
_diffrn_reflns_limit_k_max 11
_diffrn_reflns_limit_k_min -11
_diffrn_reflns_limit_l_max 24
_diffrn_reflns_limit_l_min -24
_diffrn_reflns_number 19407
_diffrn_reflns_theta_full 25.49
_diffrn_reflns_theta_max 25.49
_diffrn_reflns_theta_min 2.34
_diffrn_standards_decay_% 0
_diffrn_standards_interval_count 0
_diffrn_standards_interval_time 0
_diffrn_standards_number 0
_exptl_absorpt_coefficient_mu 0.773
_exptl_absorpt_correction_T_max 0.9198
_exptl_absorpt_correction_T_min 0.8363
_exptl_absorpt_correction_type multi-scan
_exptl_absorpt_process_details sadabs
_exptl_crystal_colour block
_exptl_crystal_density_diffrn 1.356
_exptl_crystal_density_method 'not measured'
_exptl_crystal_description green
_exptl_crystal_F_000 2256
_exptl_crystal_size_max 0.24
_exptl_crystal_size_mid 0.16
_exptl_crystal_size_min 0.11
_refine_diff_density_max 0.662
_refine_diff_density_min -0.384
_refine_diff_density_rms 0.080
_refine_ls_abs_structure_details 'Flack H D (1983), Acta Cryst. A39, 876-881'
_refine_ls_abs_structure_Flack 0.45(5)
_refine_ls_extinction_coef 0.0008(2)
_refine_ls_extinction_expression Fc^*^=kFc[1+0.001xFc^2^\l^3^/sin(2\q)]^-1/4^
_refine_ls_extinction_method SHELXL
_refine_ls_goodness_of_fit_ref 1.108
_refine_ls_hydrogen_treatment constr
_refine_ls_matrix_type full
_refine_ls_number_parameters 335
_refine_ls_number_reflns 4937
_refine_ls_number_restraints 7
_refine_ls_restrained_S_all 1.112
_refine_ls_R_factor_all 0.1216
_refine_ls_R_factor_gt 0.0674
_refine_ls_shift/su_max 0.000
_refine_ls_shift/su_mean 0.000
_refine_ls_structure_factor_coef Fsqd
_refine_ls_weighting_details 'calc w=1/[\s^2^(Fo^2^)+(0.1000P)^2^+0.0000P] where P=(Fo^2^+2Fc^2^)/3'
_refine_ls_weighting_scheme calc
_refine_ls_wR_factor_gt 0.1716
_refine_ls_wR_factor_ref 0.2049
_reflns_number_gt 3037
_reflns_number_total 4937
_reflns_threshold_expression >2sigma(I)
_cod_data_source_file c1ce05760j.txt
_cod_data_source_block b3
_cod_depositor_comments
;
The following automatic conversions were performed:

'_symmetry_cell_setting' value 'Orthorhombic' changed to
'orthorhombic' according to
/home/saulius/struct/CIF-dictionaries/cif_core.dic dictionary named
'cif_core.dic' version 2.4.1 from 2010-06-29.

Automatic conversion script
Id: cif_fix_values 1715 2011-07-08 13:25:40Z adriana 
;
_cod_original_cell_volume 5310.9(18)
_cod_original_sg_symbol_H-M Iba2
_cod_database_code 7206974

loop_
_symmetry_equiv_pos_as_xyz
'x, y, z'
'-x, -y, z'
'x+1/2, -y+1/2, z'
'-x+1/2, y+1/2, z'
'x+1/2, y+1/2, z+1/2'
'-x+1/2, -y+1/2, z+1/2'
'x+1, -y+1, z+1/2'
'-x+1, y+1, z+1/2'

loop_
_atom_site_label
_atom_site_type_symbol
_atom_site_fract_x
_atom_site_fract_y
_atom_site_fract_z
_atom_site_U_iso_or_equiv
_atom_site_adp_type
_atom_site_occupancy
_atom_site_symmetry_multiplicity
_atom_site_calc_flag
_atom_site_refinement_flags
Ni1 Ni 0.13964(2) 1.10059(8) 0.36087(13) 0.0365(3) Uani 1 1 d .
N1 N 0.1821(4) 1.0010(10) 0.2805(5) 0.044(2) Uani 1 1 d .
N2 N 0.3199(4) 0.4701(9) -0.0614(5) 0.037(2) Uani 1 1 d .
N3 N 0.10219(17) 0.9036(6) 0.3618(8) 0.0464(13) Uani 1 1 d .
O1 O 0.0959(3) 1.1691(9) 0.4294(4) 0.044(2) Uani 1 1 d .
O2 O 0.1349(4) 1.3582(14) 0.4703(6) 0.087(4) Uani 1 1 d .
O3 O -0.1338(4) 1.3690(14) 0.7515(6) 0.083(4) Uani 1 1 d .
O4 O -0.0912(3) 1.1866(9) 0.7930(4) 0.039(2) Uani 1 1 d .
O5 O 0.18006(13) 1.2886(5) 0.3624(5) 0.0433(12) Uani 1 1 d .
H2W H 0.1717 1.3241 0.3259 0.065 Uiso 1 1 d R
H1W H 0.1687 1.3265 0.3968 0.065 Uiso 1 1 d R
C1 C 0.1022(6) 1.2780(17) 0.4714(6) 0.063(4) Uani 1 1 d .
C2 C 0.0615(6) 1.2904(18) 0.5218(7) 0.088(5) Uani 1 1 d U
C3 C 0.0808(4) 1.3177(14) 0.5885(5) 0.087(4) Uani 1 1 d .
H3 H 0.1123 1.3448 0.5939 0.104 Uiso 1 1 calc R
C4 C 0.0504(5) 1.3015(18) 0.6441(6) 0.116(5) Uani 1 1 d .
H4 H 0.0592 1.3438 0.6834 0.139 Uiso 1 1 calc R
C5 C 0.0070(7) 1.222(4) 0.6405(11) 0.164(12) Uani 1 1 d .
C6 C -0.0074(7) 1.212(3) 0.5830(11) 0.119(8) Uani 1 1 d .
H6 H -0.0399 1.2131 0.5755 0.142 Uiso 1 1 calc R
C7 C 0.0252(7) 1.1971(19) 0.5257(10) 0.121(8) Uani 1 1 d .
H7 H 0.0204 1.1258 0.4941 0.146 Uiso 1 1 calc R
C8 C -0.0250(6) 1.214(3) 0.6974(7) 0.162(11) Uani 1 1 d .
H8A H -0.0268 1.1131 0.7110 0.195 Uiso 1 1 calc R
H8B H -0.0105 1.2685 0.7328 0.195 Uiso 1 1 calc R
C9 C -0.0695(4) 1.2640(19) 0.6899(6) 0.072(4) Uani 1 1 d .
H9A H -0.0853 1.2025 0.6582 0.086 Uiso 1 1 calc R
H9B H -0.0678 1.3615 0.6716 0.086 Uiso 1 1 calc R
C10 C -0.1002(4) 1.2704(15) 0.7506(7) 0.045(3) Uani 1 1 d .
C11 C 0.2280(4) 1.0196(13) 0.2741(6) 0.044(3) Uani 1 1 d .
H11 H 0.2441 1.0838 0.3013 0.052 Uiso 1 1 calc R
C12 C 0.2519(6) 0.9424(19) 0.2264(7) 0.081(6) Uani 1 1 d .
H12 H 0.2848 0.9395 0.2269 0.097 Uiso 1 1 calc R
C13 C 0.2310(5) 0.8803(13) 0.1853(6) 0.050(4) Uani 1 1 d .
C14 C 0.1826(6) 0.8699(18) 0.1900(9) 0.092(6) Uani 1 1 d .
H14 H 0.1663 0.8165 0.1586 0.111 Uiso 1 1 calc R
C15 C 0.1583(5) 0.9322(15) 0.2369(7) 0.062(4) Uani 1 1 d .
H15 H 0.1255 0.9269 0.2385 0.075 Uiso 1 1 calc R
C16 C 0.2561(5) 0.7904(17) 0.1314(10) 0.081(5) Uani 1 1 d .
H16 H 0.2889 0.7990 0.1310 0.097 Uiso 1 1 calc R
C17 C 0.2391(6) 0.7062(14) 0.0873(7) 0.063(4) Uani 1 1 d .
H17 H 0.2065 0.6920 0.0847 0.076 Uiso 1 1 calc R
C18 C 0.2696(5) 0.6343(16) 0.0422(7) 0.068(5) Uani 1 1 d .
C19 C 0.3195(6) 0.6258(13) 0.0414(8) 0.067(4) Uani 1 1 d .
H19 H 0.3380 0.6715 0.0728 0.080 Uiso 1 1 calc R
C20 C 0.3395(6) 0.5437(19) -0.0101(8) 0.074(4) Uani 1 1 d .
H20 H 0.3724 0.5389 -0.0088 0.089 Uiso 1 1 calc R
C21 C 0.2728(5) 0.4674(18) -0.0576(7) 0.077(5) Uani 1 1 d .
H21 H 0.2563 0.4156 -0.0894 0.092 Uiso 1 1 calc R
C22 C 0.2463(4) 0.5384(14) -0.0083(6) 0.052(3) Uani 1 1 d .
H22 H 0.2136 0.5257 -0.0071 0.062 Uiso 1 1 calc R
C23 C 0.1227(3) 0.7736(8) 0.3549(11) 0.075(4) Uani 1 1 d .
H23 H 0.1554 0.7710 0.3492 0.090 Uiso 1 1 calc R
C24 C 0.0989(3) 0.6437(8) 0.3559(13) 0.084(4) Uani 1 1 d .
H24 H 0.1153 0.5560 0.3534 0.100 Uiso 1 1 calc R
C25 C 0.0493(2) 0.6439(7) 0.3607(9) 0.0526(19) Uani 1 1 d .
C26 C 0.0281(2) 0.7793(8) 0.3580(9) 0.060(2) Uani 1 1 d .
H26 H -0.0046 0.7869 0.3533 0.072 Uiso 1 1 calc R
C27 C 0.0553(2) 0.9020(8) 0.3622(10) 0.062(2) Uani 1 1 d .
H27 H 0.0398 0.9911 0.3656 0.074 Uiso 1 1 calc R
C28 C 0.0236(2) 0.5044(9) 0.3589(8) 0.062(2) Uani 1 1 d .
H28 H 0.0410 0.4183 0.3577 0.075 Uiso 1 1 calc R

loop_
_atom_site_aniso_label
_atom_site_aniso_U_11
_atom_site_aniso_U_22
_atom_site_aniso_U_33
_atom_site_aniso_U_23
_atom_site_aniso_U_13
_atom_site_aniso_U_12
Ni1 0.0290(4) 0.0457(5) 0.0348(4) 0.0019(10) 0.0012(10) 0.0029(4)
N1 0.035(5) 0.052(5) 0.044(6) -0.002(4) 0.011(4) 0.006(4)
N2 0.042(6) 0.021(3) 0.048(5) -0.015(3) -0.002(4) 0.005(4)
N3 0.031(3) 0.046(3) 0.062(4) 0.004(7) -0.006(9) 0.012(3)
O1 0.034(4) 0.060(5) 0.038(5) -0.005(4) 0.001(3) 0.005(4)
O2 0.068(8) 0.090(7) 0.103(9) -0.043(7) 0.037(6) -0.065(6)
O3 0.078(8) 0.115(10) 0.058(7) 0.039(6) 0.028(6) -0.002(6)
O4 0.029(4) 0.044(4) 0.045(5) 0.001(4) 0.007(3) -0.007(3)
O5 0.036(2) 0.059(3) 0.035(2) -0.024(5) 0.010(5) -0.006(2)
C1 0.069(10) 0.086(11) 0.033(7) -0.012(7) 0.021(7) 0.013(9)
C2 0.085(8) 0.122(8) 0.057(7) -0.028(6) 0.031(6) -0.029(7)
C3 0.070(7) 0.132(10) 0.058(7) -0.020(7) 0.012(6) 0.017(7)
C4 0.100(10) 0.189(16) 0.059(7) -0.043(9) 0.020(7) -0.015(11)
C5 0.073(14) 0.35(4) 0.066(14) -0.02(2) 0.030(12) 0.001(17)
C6 0.100(16) 0.19(2) 0.070(12) -0.005(14) 0.025(12) -0.072(15)
C7 0.118(16) 0.122(14) 0.123(15) -0.072(12) 0.060(13) -0.051(12)
C8 0.066(11) 0.38(3) 0.039(8) 0.010(14) 0.022(8) 0.076(16)
C9 0.037(6) 0.144(12) 0.034(6) 0.008(7) -0.002(5) 0.009(7)
C10 0.027(6) 0.062(9) 0.046(8) -0.004(7) -0.007(6) 0.008(6)
C11 0.040(8) 0.051(7) 0.039(7) -0.003(5) -0.003(6) 0.011(6)
C12 0.068(10) 0.133(14) 0.042(9) 0.041(9) 0.029(8) 0.059(10)
C13 0.070(10) 0.055(8) 0.026(6) 0.027(6) 0.015(6) 0.044(7)
C14 0.061(11) 0.132(13) 0.084(12) -0.062(10) 0.028(9) -0.035(9)
C15 0.048(8) 0.071(8) 0.068(9) -0.058(7) 0.015(7) -0.005(6)
C16 0.061(10) 0.084(11) 0.096(13) 0.034(10) 0.009(9) -0.018(8)
C17 0.076(9) 0.064(8) 0.049(7) -0.021(7) 0.020(7) 0.045(7)
C18 0.062(10) 0.074(8) 0.068(9) -0.036(7) 0.036(8) -0.014(7)
C19 0.087(12) 0.054(7) 0.059(8) -0.031(6) 0.016(8) 0.019(7)
C20 0.041(8) 0.104(10) 0.077(10) 0.008(8) 0.009(8) -0.009(8)
C21 0.043(9) 0.156(14) 0.030(7) 0.007(8) 0.013(6) -0.008(9)
C22 0.037(7) 0.070(7) 0.048(7) -0.024(6) -0.001(6) -0.002(6)
C23 0.042(4) 0.041(4) 0.142(11) -0.003(10) 0.012(11) 0.000(3)
C24 0.047(5) 0.037(4) 0.166(12) -0.028(11) -0.016(12) 0.014(3)
C25 0.047(4) 0.039(4) 0.071(5) -0.016(8) 0.015(10) 0.000(3)
C26 0.034(4) 0.045(4) 0.101(7) -0.009(9) 0.017(10) -0.005(3)
C27 0.035(4) 0.054(4) 0.096(6) 0.015(9) -0.038(9) 0.000(4)
C28 0.054(4) 0.044(4) 0.089(6) 0.048(7) 0.002(9) -0.004(4)

loop_
_atom_type_symbol
_atom_type_description
_atom_type_scat_dispersion_real
_atom_type_scat_dispersion_imag
_atom_type_scat_source
C C 0.0033 0.0016 'International Tables Vol C Tables 4.2.6.8 and 6.1.1.4'
H H 0.0000 0.0000 'International Tables Vol C Tables 4.2.6.8 and 6.1.1.4'
N N 0.0061 0.0033 'International Tables Vol C Tables 4.2.6.8 and 6.1.1.4'
O O 0.0106 0.0060 'International Tables Vol C Tables 4.2.6.8 and 6.1.1.4'
Ni Ni 0.3393 1.1124 'International Tables Vol C Tables 4.2.6.8 and 6.1.1.4'

loop_
_geom_angle_atom_site_label_1
_geom_angle_atom_site_label_2
_geom_angle_atom_site_label_3
_geom_angle
_geom_angle_site_symmetry_1
_geom_angle_site_symmetry_3
O1 Ni1 O5 94.1(3) . .
O1 Ni1 N2 84.1(4) . 6_565
O5 Ni1 N2 86.8(3) . 6_565
O1 Ni1 N3 87.2(4) . .
O5 Ni1 N3 176.6(3) . .
N2 Ni1 N3 90.2(4) 6_565 .
O1 Ni1 O4 86.77(19) . 8_444
O5 Ni1 O4 93.3(3) . 8_444
N2 Ni1 O4 170.8(4) 6_565 8_444
N3 Ni1 O4 90.0(4) . 8_444
O1 Ni1 N1 172.5(4) . .
O5 Ni1 N1 93.1(3) . .
N2 Ni1 N1 98.3(2) 6_565 .
N3 Ni1 N1 85.7(4) . .
O4 Ni1 N1 90.8(4) 8_444 .
C15 N1 C11 120.7(11) . .
C15 N1 Ni1 115.7(8) . .
C11 N1 Ni1 123.4(9) . .
C21 N2 C20 111.7(12) . .
C21 N2 Ni1 126.2(9) . 6_564
C20 N2 Ni1 121.6(9) . 6_564
C27 N3 C23 115.3(6) . .
C27 N3 Ni1 121.0(5) . .
C23 N3 Ni1 123.3(5) . .
C1 O1 Ni1 128.0(8) . .
C10 O4 Ni1 125.8(8) . 8_445
Ni1 O5 H2W 98.8 . .
Ni1 O5 H1W 98.3 . .
H2W O5 H1W 118.0 . .
O2 C1 O1 123.9(12) . .
O2 C1 C2 123.3(14) . .
O1 C1 C2 112.8(13) . .
C7 C2 C3 109.5(15) . .
C7 C2 C1 124.2(14) . .
C3 C2 C1 110.5(12) . .
C4 C3 C2 119.3(11) . .
C4 C3 H3 120.3 . .
C2 C3 H3 120.3 . .
C5 C4 C3 121.8(14) . .
C5 C4 H4 119.1 . .
C3 C4 H4 119.1 . .
C6 C5 C4 111.5(19) . .
C6 C5 C8 122.8(16) . .
C4 C5 C8 121(2) . .
C5 C6 C7 123.1(16) . .
C5 C6 H6 118.5 . .
C7 C6 H6 118.4 . .
C2 C7 C6 117.4(15) . .
C2 C7 H7 121.3 . .
C6 C7 H7 121.3 . .
C9 C8 C5 117.7(17) . .
C9 C8 H8A 107.9 . .
C5 C8 H8A 107.9 . .
C9 C8 H8B 107.9 . .
C5 C8 H8B 107.9 . .
H8A C8 H8B 107.2 . .
C8 C9 C10 117.0(12) . .
C8 C9 H9A 108.0 . .
C10 C9 H9A 108.0 . .
C8 C9 H9B 108.0 . .
C10 C9 H9B 108.0 . .
H9A C9 H9B 107.3 . .
O4 C10 O3 126.2(12) . .
O4 C10 C9 116.9(11) . .
O3 C10 C9 116.9(12) . .
N1 C11 C12 119.0(14) . .
N1 C11 H11 120.5 . .
C12 C11 H11 120.5 . .
C13 C12 C11 120.6(15) . .
C13 C12 H12 119.7 . .
C11 C12 H12 119.7 . .
C12 C13 C14 118.9(14) . .
C12 C13 C16 122.5(14) . .
C14 C13 C16 118.0(15) . .
C15 C14 C13 122.7(15) . .
C15 C14 H14 118.6 . .
C13 C14 H14 118.6 . .
N1 C15 C14 116.8(14) . .
N1 C15 H15 121.6 . .
C14 C15 H15 121.6 . .
C17 C16 C13 130.5(11) . .
C17 C16 H16 114.7 . .
C13 C16 H16 114.7 . .
C16 C17 C18 120.5(14) . .
C16 C17 H17 119.7 . .
C18 C17 H17 119.7 . .
C19 C18 C17 129.5(15) . .
C19 C18 C22 113.4(11) . .
C17 C18 C22 116.7(13) . .
C18 C19 C20 115.9(15) . .
C18 C19 H19 122.1 . .
C20 C19 H19 122.1 . .
N2 C20 C19 132.4(15) . .
N2 C20 H20 113.8 . .
C19 C20 H20 113.8 . .
N2 C21 C22 124.1(14) . .
N2 C21 H21 117.9 . .
C22 C21 H21 117.9 . .
C21 C22 C18 121.7(12) . .
C21 C22 H22 119.1 . .
C18 C22 H22 119.1 . .
N3 C23 C24 124.1(8) . .
N3 C23 H23 117.9 . .
C24 C23 H23 117.9 . .
C23 C24 C25 119.4(7) . .
C23 C24 H24 120.3 . .
C25 C24 H24 120.3 . .
C26 C25 C24 115.7(7) . .
C26 C25 C28 124.4(6) . .
C24 C25 C28 119.4(6) . .
C27 C26 C25 119.5(7) . .
C27 C26 H26 120.3 . .
C25 C26 H26 120.3 . .
N3 C27 C26 124.9(7) . .
N3 C27 H27 117.5 . .
C26 C27 H27 117.5 . .
C28 C28 C25 123.1(9) 2_565 .
C28 C28 H28 118.4 2_565 .
C25 C28 H28 118.4 . .

loop_
_geom_bond_atom_site_label_1
_geom_bond_atom_site_label_2
_geom_bond_distance
_geom_bond_site_symmetry_2
Ni1 O1 1.975(8) .
Ni1 O5 2.067(4) .
Ni1 N2 2.067(10) 6_565
Ni1 N3 2.093(5) .
Ni1 O4 2.106(8) 8_444
Ni1 N1 2.235(10) .
N1 C15 1.283(16) .
N1 C11 1.314(14) .
N2 C21 1.333(15) .
N2 C20 1.367(19) .
N2 Ni1 2.067(10) 6_564
N3 C27 1.325(8) .
N3 C23 1.332(9) .
O1 C1 1.330(16) .
O2 C1 1.182(17) .
O3 C10 1.310(15) .
O4 C10 1.188(14) .
O4 Ni1 2.106(8) 8_445
O5 H2W 0.8499 .
O5 H1W 0.8501 .
C1 C2 1.550(18) .
C2 C7 1.34(2) .
C2 C3 1.494(18) .
C3 C4 1.437(15) .
C3 H3 0.9300 .
C4 C5 1.43(3) .
C4 H4 0.9300 .
C5 C6 1.252(14) .
C5 C8 1.48(2) .
C6 C7 1.50(2) .
C6 H6 0.9300 .
C7 H7 0.9300 .
C8 C9 1.347(18) .
C8 H8A 0.9700 .
C8 H8B 0.9700 .
C9 C10 1.518(17) .
C9 H9A 0.9700 .
C9 H9B 0.9700 .
C11 C12 1.383(18) .
C11 H11 0.9300 .
C12 C13 1.18(2) .
C12 H12 0.9300 .
C13 C14 1.374(19) .
C13 C16 1.55(2) .
C14 C15 1.312(19) .
C14 H14 0.9300 .
C15 H15 0.9300 .
C16 C17 1.282(12) .
C16 H16 0.9300 .
C17 C18 1.427(17) .
C17 H17 0.9300 .
C18 C19 1.412(18) .
C18 C22 1.510(18) .
C19 C20 1.42(2) .
C19 H19 0.9300 .
C20 H20 0.9300 .
C21 C22 1.417(18) .
C21 H21 0.9300 .
C22 H22 0.9300 .
C23 C24 1.368(11) .
C23 H23 0.9300 .
C24 C25 1.404(10) .
C24 H24 0.9300 .
C25 C26 1.379(10) .
C25 C28 1.471(10) .
C26 C27 1.365(9) .
C26 H26 0.9300 .
C27 H27 0.9300 .
C28 C28 1.337(13) 2_565
C28 H28 0.9300 .

loop_
_geom_hbond_atom_site_label_D
_geom_hbond_atom_site_label_H
_geom_hbond_atom_site_label_A
_geom_hbond_distance_DH
_geom_hbond_distance_HA
_geom_hbond_distance_DA
_geom_hbond_angle_DHA
_geom_hbond_site_symmetry_A
O5 H2W O3 0.85 1.91 2.724(14) 160.5 8_444
O5 H1W O2 0.85 1.81 2.633(14) 163.3 .

loop_
_geom_torsion_atom_site_label_1
_geom_torsion_atom_site_label_2
_geom_torsion_atom_site_label_3
_geom_torsion_atom_site_label_4
_geom_torsion
_geom_torsion_site_symmetry_1
_geom_torsion_site_symmetry_4
O1 Ni1 N1 C15 25(3) . .
O5 Ni1 N1 C15 -139.6(10) . .
N2 Ni1 N1 C15 133.3(11) 6_565 .
N3 Ni1 N1 C15 43.7(11) . .
O4 Ni1 N1 C15 -46.2(11) 8_444 .
O1 Ni1 N1 C11 -160(2) . .
O5 Ni1 N1 C11 35.1(10) . .
N2 Ni1 N1 C11 -52.1(9) 6_565 .
N3 Ni1 N1 C11 -141.6(10) . .
O4 Ni1 N1 C11 128.5(9) 8_444 .
O1 Ni1 N3 C27 45.3(15) . .
O5 Ni1 N3 C27 157(7) . .
N2 Ni1 N3 C27 129.4(15) 6_565 .
O4 Ni1 N3 C27 -41.5(15) 8_444 .
N1 Ni1 N3 C27 -132.3(15) . .
O1 Ni1 N3 C23 -142.1(18) . .
O5 Ni1 N3 C23 -31(9) . .
N2 Ni1 N3 C23 -58.1(18) 6_565 .
O4 Ni1 N3 C23 131.1(17) 8_444 .
N1 Ni1 N3 C23 40.3(18) . .
O5 Ni1 O1 C1 -16.9(11) . .
N2 Ni1 O1 C1 69.5(11) 6_565 .
N3 Ni1 O1 C1 159.9(11) . .
O4 Ni1 O1 C1 -109.9(11) 8_444 .
N1 Ni1 O1 C1 179(3) . .
Ni1 O1 C1 O2 6(2) . .
Ni1 O1 C1 C2 -175.1(9) . .
O2 C1 C2 C7 -177(2) . .
O1 C1 C2 C7 4(3) . .
O2 C1 C2 C3 -44(2) . .
O1 C1 C2 C3 137.0(13) . .
C7 C2 C3 C4 -26(2) . .
C1 C2 C3 C4 -166.7(14) . .
C2 C3 C4 C5 18(3) . .
C3 C4 C5 C6 -21(4) . .
C3 C4 C5 C8 -177(2) . .
C4 C5 C6 C7 34(5) . .
C8 C5 C6 C7 -170.5(17) . .
C3 C2 C7 C6 38(3) . .
C1 C2 C7 C6 171.4(18) . .
C5 C6 C7 C2 -48(4) . .
C6 C5 C8 C9 -31(5) . .
C4 C5 C8 C9 122(3) . .
C5 C8 C9 C10 -174(2) . .
Ni1 O4 C10 O3 29.6(19) 8_445 .
Ni1 O4 C10 C9 -151.3(9) 8_445 .
C8 C9 C10 O4 -27(2) . .
C8 C9 C10 O3 152.1(18) . .
C15 N1 C11 C12 -12(2) . .
Ni1 N1 C11 C12 173.9(9) . .
N1 C11 C12 C13 13(2) . .
C11 C12 C13 C14 -8(2) . .
C11 C12 C13 C16 -179.1(12) . .
C12 C13 C14 C15 3(3) . .
C16 C13 C14 C15 174.6(17) . .
C11 N1 C15 C14 7(2) . .
Ni1 N1 C15 C14 -178.5(14) . .
C13 C14 C15 N1 -2(3) . .
C12 C13 C16 C17 172.6(13) . .
C14 C13 C16 C17 1.6(19) . .
C13 C16 C17 C18 179.8(16) . .
C16 C17 C18 C19 8(2) . .
C16 C17 C18 C22 -179.5(11) . .
C17 C18 C19 C20 179.2(15) . .
C22 C18 C19 C20 7(2) . .
C21 N2 C20 C19 -6(2) . .
Ni1 N2 C20 C19 166.2(15) 6_564 .
C18 C19 C20 N2 1(3) . .
C20 N2 C21 C22 3(2) . .
Ni1 N2 C21 C22 -169.1(11) 6_564 .
N2 C21 C22 C18 5(2) . .
C19 C18 C22 C21 -10(2) . .
C17 C18 C22 C21 176.8(14) . .
C27 N3 C23 C24 -8(4) . .
Ni1 N3 C23 C24 179.5(19) . .
N3 C23 C24 C25 4(4) . .
C23 C24 C25 C26 6(4) . .
C23 C24 C25 C28 177(2) . .
C24 C25 C26 C27 -11(3) . .
C28 C25 C26 C27 177.8(18) . .
C23 N3 C27 C26 2(3) . .
Ni1 N3 C27 C26 175.0(16) . .
C25 C26 C27 N3 8(3) . .
C26 C25 C28 C28 -5(2) . 2_565
C24 C25 C28 C28 -175.5(15) . 2_565
